data_2228430
loop_
_publ_author_name
'Wang, Fu-Ming'

_publ_section_title
;
 Poly[(\m~3~-biphenyl-3,4'-dicarboxylato-\k^4^<i>O</i>^3^:<i>O</i>^3'^:<i>O</i>^4'^,<i>O</i>^4''^)(1<i>H</i>-imidazo[4,5-<i>f</i>][1,10]phenanthroline-\k^2^<i>N</i>^7^,<i>N</i>^8^)manganese(II)]
;
_journal_coeditor_code JH2224
_journal_issue 12
_journal_name_full 'Acta Crystallographica Section E'
_journal_page_first m1677
_journal_paper_doi 10.1107/S1600536810045587
_journal_volume 66
_journal_year 2010
_chemical_formula_iupac '[Mn (C14 H8 O4) (C13 H8 N4)]'
_chemical_formula_moiety 'C27 H16 Mn N4 O4'
_chemical_formula_sum 'C27 H16 Mn N4 O4'
_chemical_formula_weight 515.38
_chemical_name_systematic
;
Poly[(\m~3~-biphenyl-3,4'-dicarboxylato-
\k^4^<i>O</i>^3^:<i>O</i>^3'^:<i>O</i>^4'^,<i>O</i>^4''^)(1<i>H</i>-
imidazo[4,5-<i>f</i>][1,10]phenanthroline-
\k^2^<i>N</i>^7^,<i>N</i>^8^)manganese(II)]
;
_space_group_IT_number 13
_symmetry_cell_setting monoclinic
_symmetry_space_group_name_Hall '-P 2yc'
_symmetry_space_group_name_H-M 'P 1 2/c 1'
_atom_sites_solution_hydrogens geom
_atom_sites_solution_primary direct
_atom_sites_solution_secondary difmap
_cell_angle_alpha 90.00
_cell_angle_beta 94.307(2)
_cell_angle_gamma 90.00
_cell_formula_units_Z 4
_cell_length_a 8.0634(13)
_cell_length_b 11.705(2)
_cell_length_c 22.807(4)
_cell_measurement_reflns_used 1052
_cell_measurement_temperature 296(2)
_cell_measurement_theta_max 19.58
_cell_measurement_theta_min 2.50
_cell_volume 2146.5(6)
_computing_cell_refinement 'SAINT (Bruker, 2007)'
_computing_data_collection 'APEX2 (Bruker, 2007)'
_computing_data_reduction 'SAINT (Bruker, 2007)'
_computing_molecular_graphics 'SHELXTL (Sheldrick, 2008)'
_computing_publication_material 'WinGX (Farrugia, 1999)'
_computing_structure_refinement 'SHELXL97 (Sheldrick, 2008)'
_computing_structure_solution 'SIR97 (Altomare <i>et al.</i>, 1999)'
_diffrn_ambient_temperature 296(2)
_diffrn_measured_fraction_theta_full 0.998
_diffrn_measured_fraction_theta_max 0.998
_diffrn_measurement_device_type 'Bruker APEXII CCD area-detector'
_diffrn_measurement_method '\f and \w'
_diffrn_radiation_monochromator graphite
_diffrn_radiation_source 'fine-focus sealed tube'
_diffrn_radiation_type MoK\a
_diffrn_radiation_wavelength 0.71073
_diffrn_reflns_av_R_equivalents 0.0792
_diffrn_reflns_av_sigmaI/netI 0.0928
_diffrn_reflns_limit_h_max 9
_diffrn_reflns_limit_h_min -9
_diffrn_reflns_limit_k_max 13
_diffrn_reflns_limit_k_min -14
_diffrn_reflns_limit_l_max 27
_diffrn_reflns_limit_l_min -27
_diffrn_reflns_number 12211
_diffrn_reflns_theta_full 25.50
_diffrn_reflns_theta_max 25.50
_diffrn_reflns_theta_min 2.50
_exptl_absorpt_coefficient_mu 0.661
_exptl_absorpt_correction_T_max 0.9487
_exptl_absorpt_correction_T_min 0.9152
_exptl_absorpt_correction_type multi-scan
_exptl_absorpt_process_details '(SADABS; Bruker, 2001)'
_exptl_crystal_colour yellow
_exptl_crystal_density_diffrn 1.595
_exptl_crystal_density_method 'not measured'
_exptl_crystal_description block
_exptl_crystal_F_000 1052
_exptl_crystal_size_max 0.30
_exptl_crystal_size_mid 0.25
_exptl_crystal_size_min 0.15
_refine_diff_density_max 0.267
_refine_diff_density_min -0.255
_refine_ls_extinction_method none
_refine_ls_goodness_of_fit_ref 1.003
_refine_ls_hydrogen_treatment constr
_refine_ls_matrix_type full
_refine_ls_number_parameters 325
_refine_ls_number_reflns 3997
_refine_ls_number_restraints 0
_refine_ls_restrained_S_all 1.003
_refine_ls_R_factor_all 0.1147
_refine_ls_R_factor_gt 0.0516
_refine_ls_shift/su_max 0.000
_refine_ls_shift/su_mean 0.000
_refine_ls_structure_factor_coef Fsqd
_refine_ls_weighting_details 'calc w=1/[\s^2^(Fo^2^)+(0.0260P)^2^+0.6105P] where P=(Fo^2^+2Fc^2^)/3'
_refine_ls_weighting_scheme calc
_refine_ls_wR_factor_gt 0.0866
_refine_ls_wR_factor_ref 0.1065
_reflns_number_gt 2211
_reflns_number_total 3997
_reflns_threshold_expression I>2sigma(I)
_cod_data_source_file jh2224.cif
_cod_data_source_block I
_cod_original_sg_symbol_H-M 'P 2/c'
_cod_database_code 2228430
_cod_database_fobs_code 2228430

loop_
_symmetry_equiv_pos_as_xyz
'x, y, z'
'-x, y, -z+1/2'
'-x, -y, -z'
'x, -y, z-1/2'

loop_
_atom_site_type_symbol
_atom_site_label
_atom_site_fract_x
_atom_site_fract_y
_atom_site_fract_z
_atom_site_U_iso_or_equiv
_atom_site_adp_type
_atom_site_calc_flag
_atom_site_refinement_flags
_atom_site_occupancy
_atom_site_disorder_assembly
_atom_site_disorder_group
C C1 0.3326(5) -0.2910(3) 0.59868(17) 0.0397(10) Uani d . 1 . .
C C2 0.4198(5) -0.2655(3) 0.54479(16) 0.0366(10) Uani d . 1 . .
C C3 0.5437(5) -0.3374(4) 0.52782(18) 0.0544(12) Uani d . 1 . .
H H3 0.5755 -0.4007 0.5507 0.065 Uiso calc R 1 . .
C C4 0.6200(6) -0.3150(4) 0.4769(2) 0.0653(14) Uani d . 1 . .
H H4 0.7027 -0.3635 0.4653 0.078 Uiso calc R 1 . .
C C5 0.5739(5) -0.2205(4) 0.44316(19) 0.0583(13) Uani d . 1 . .
H H5 0.6266 -0.2068 0.4089 0.070 Uiso calc R 1 . .
C C6 0.4504(5) -0.1452(3) 0.45896(16) 0.0384(10) Uani d . 1 . .
C C7 0.3743(5) -0.1712(3) 0.51070(15) 0.0360(9) Uani d . 1 . .
H H7 0.2906 -0.1235 0.5224 0.043 Uiso calc R 1 . .
C C8 0.3964(5) -0.0463(3) 0.42123(16) 0.0359(10) Uani d . 1 . .
C C9 0.4790(5) -0.0157(3) 0.37261(17) 0.0454(11) Uani d . 1 . .
H H9 0.5760 -0.0543 0.3651 0.054 Uiso calc R 1 . .
C C10 0.4217(5) 0.0706(3) 0.33468(17) 0.0445(11) Uani d . 1 . .
H H10 0.4795 0.0887 0.3021 0.053 Uiso calc R 1 . .
C C11 0.2787(5) 0.1298(3) 0.34526(16) 0.0348(10) Uani d . 1 . .
C C12 0.2034(5) 0.2153(3) 0.30153(18) 0.0395(10) Uani d . 1 . .
C C13 0.2002(5) 0.1057(3) 0.39553(17) 0.0455(11) Uani d . 1 . .
H H13 0.1078 0.1481 0.4044 0.055 Uiso calc R 1 . .
C C14 0.2582(5) 0.0185(3) 0.43296(17) 0.0479(12) Uani d . 1 . .
H H14 0.2035 0.0032 0.4666 0.058 Uiso calc R 1 . .
C C15 0.3314(5) 0.4924(4) 0.29153(17) 0.0449(11) Uani d . 1 . .
H H15 0.3656 0.4221 0.3072 0.054 Uiso calc R 1 . .
C C16 0.3820(5) 0.5911(4) 0.32141(17) 0.0499(12) Uani d . 1 . .
H H16 0.4483 0.5865 0.3565 0.060 Uiso calc R 1 . .
C C17 0.3340(5) 0.6951(4) 0.29906(17) 0.0478(12) Uani d . 1 . .
H H17 0.3654 0.7617 0.3191 0.057 Uiso calc R 1 . .
C C18 0.2367(5) 0.7004(3) 0.24547(16) 0.0335(9) Uani d . 1 . .
C C19 0.1832(5) 0.8018(3) 0.21576(19) 0.0428(11) Uani d . 1 . .
C C20 0.1350(6) 0.9765(4) 0.1863(3) 0.0705(15) Uani d . 1 . .
H H20 0.1350 1.0560 0.1855 0.085 Uiso calc R 1 . .
C C21 0.0931(5) 0.8014(4) 0.16250(19) 0.0437(11) Uani d . 1 . .
C C22 0.0414(5) 0.6983(3) 0.13349(17) 0.0388(10) Uani d . 1 . .
C C23 -0.0542(5) 0.6908(4) 0.08015(18) 0.0535(12) Uani d . 1 . .
H H23 -0.0876 0.7567 0.0598 0.064 Uiso calc R 1 . .
C C24 -0.0983(5) 0.5857(4) 0.05792(18) 0.0519(12) Uani d . 1 . .
H H24 -0.1626 0.5793 0.0225 0.062 Uiso calc R 1 . .
C C25 -0.0458(5) 0.4885(4) 0.08908(17) 0.0464(11) Uani d . 1 . .
H H25 -0.0780 0.4174 0.0739 0.056 Uiso calc R 1 . .
C C26 0.0901(5) 0.5956(3) 0.16214(16) 0.0336(10) Uani d . 1 . .
C C27 0.1912(4) 0.5964(3) 0.21789(16) 0.0315(9) Uani d . 1 . .
Mn Mn1 0.15985(8) 0.33674(5) 0.18767(2) 0.03702(19) Uani d . 1 . .
N N1 0.2089(4) 0.9153(3) 0.23044(17) 0.0551(10) Uani d . 1 . .
H H1 0.2618 0.9414 0.2617 0.066 Uiso calc R 1 . .
N N2 0.0616(5) 0.9125(3) 0.14389(18) 0.0655(12) Uani d . 1 . .
N N3 0.0475(4) 0.4922(3) 0.13919(13) 0.0372(8) Uani d . 1 . .
N N4 0.2358(4) 0.4944(3) 0.24136(13) 0.0358(8) Uani d . 1 . .
O O1 0.3863(3) -0.3680(2) 0.63325(12) 0.0545(8) Uani d . 1 . .
O O2 0.2030(4) -0.2362(2) 0.60829(12) 0.0541(8) Uani d . 1 . .
O O3 0.2624(3) 0.2201(2) 0.25189(11) 0.0486(8) Uani d . 1 . .
O O4 -0.0869(4) 0.2767(2) 0.18362(12) 0.0510(8) Uani d . 1 . .

loop_
_atom_site_aniso_label
_atom_site_aniso_U_11
_atom_site_aniso_U_22
_atom_site_aniso_U_33
_atom_site_aniso_U_12
_atom_site_aniso_U_13
_atom_site_aniso_U_23
C1 0.045(3) 0.038(3) 0.036(2) -0.001(2) -0.004(2) 0.005(2)
C2 0.040(3) 0.036(2) 0.033(2) -0.002(2) -0.003(2) 0.0031(19)
C3 0.054(3) 0.058(3) 0.052(3) 0.006(3) 0.009(2) 0.017(2)
C4 0.062(3) 0.070(4) 0.067(3) 0.030(3) 0.023(3) 0.020(3)
C5 0.061(3) 0.069(3) 0.046(3) 0.014(3) 0.015(2) 0.022(3)
C6 0.034(2) 0.042(3) 0.039(2) -0.002(2) -0.0045(19) 0.000(2)
C7 0.036(2) 0.037(2) 0.034(2) 0.003(2) -0.0036(18) 0.000(2)
C8 0.038(3) 0.037(2) 0.032(2) -0.001(2) -0.006(2) -0.0001(18)
C9 0.054(3) 0.045(3) 0.039(2) 0.008(2) 0.009(2) 0.007(2)
C10 0.054(3) 0.045(3) 0.036(2) 0.003(2) 0.009(2) 0.003(2)
C11 0.040(3) 0.032(2) 0.031(2) 0.001(2) -0.0053(19) 0.0021(17)
C12 0.048(3) 0.030(2) 0.040(3) -0.006(2) 0.003(2) -0.002(2)
C13 0.044(3) 0.042(3) 0.050(3) 0.009(2) 0.007(2) 0.006(2)
C14 0.047(3) 0.054(3) 0.044(3) 0.007(2) 0.011(2) 0.018(2)
C15 0.048(3) 0.047(3) 0.040(3) 0.001(2) -0.004(2) -0.001(2)
C16 0.054(3) 0.058(3) 0.036(3) -0.001(3) -0.009(2) 0.000(2)
C17 0.048(3) 0.046(3) 0.048(3) -0.009(2) 0.000(2) -0.013(2)
C18 0.032(2) 0.029(2) 0.039(2) -0.0037(19) 0.0022(19) -0.0025(19)
C19 0.044(3) 0.031(3) 0.054(3) 0.002(2) 0.009(2) -0.005(2)
C20 0.076(4) 0.032(3) 0.103(4) 0.004(3) 0.005(3) 0.000(3)
C21 0.048(3) 0.033(3) 0.050(3) 0.003(2) 0.006(2) 0.006(2)
C22 0.038(3) 0.038(3) 0.040(2) 0.006(2) 0.005(2) 0.006(2)
C23 0.057(3) 0.052(3) 0.050(3) 0.007(2) -0.007(2) 0.012(2)
C24 0.055(3) 0.059(3) 0.039(3) 0.001(3) -0.017(2) 0.005(2)
C25 0.057(3) 0.042(3) 0.038(3) -0.005(2) -0.012(2) -0.004(2)
C26 0.032(2) 0.029(2) 0.039(2) -0.002(2) 0.0015(19) -0.0043(19)
C27 0.032(2) 0.030(2) 0.033(2) 0.000(2) 0.0014(18) 0.0004(19)
Mn1 0.0488(4) 0.0288(3) 0.0331(3) -0.0021(3) 0.0009(3) 0.0000(3)
N1 0.063(3) 0.033(2) 0.068(3) -0.005(2) 0.002(2) -0.011(2)
N2 0.077(3) 0.033(2) 0.084(3) 0.004(2) -0.008(2) 0.006(2)
N3 0.041(2) 0.035(2) 0.035(2) -0.0062(17) -0.0028(16) 0.0010(16)
N4 0.039(2) 0.035(2) 0.0322(19) 0.0018(17) -0.0042(16) 0.0014(16)
O1 0.055(2) 0.061(2) 0.0474(18) 0.0062(16) 0.0023(15) 0.0234(16)
O2 0.057(2) 0.053(2) 0.0532(19) 0.0139(17) 0.0165(16) 0.0146(15)
O3 0.064(2) 0.0449(18) 0.0371(16) 0.0085(15) 0.0060(15) 0.0079(14)
O4 0.051(2) 0.0479(19) 0.0544(19) -0.0143(16) 0.0055(15) -0.0037(15)

loop_
_atom_type_symbol
_atom_type_description
_atom_type_scat_dispersion_real
_atom_type_scat_dispersion_imag
_atom_type_scat_source
C C 0.0033 0.0016 'International Tables Vol C Tables 4.2.6.8 and 6.1.1.4'
H H 0.0000 0.0000 'International Tables Vol C Tables 4.2.6.8 and 6.1.1.4'
Mn Mn 0.3368 0.7283 'International Tables Vol C Tables 4.2.6.8 and 6.1.1.4'
N N 0.0061 0.0033 'International Tables Vol C Tables 4.2.6.8 and 6.1.1.4'
O O 0.0106 0.0060 'International Tables Vol C Tables 4.2.6.8 and 6.1.1.4'

loop_
_geom_angle_atom_site_label_1
_geom_angle_atom_site_label_2
_geom_angle_atom_site_label_3
_geom_angle_site_symmetry_1
_geom_angle_site_symmetry_3
_geom_angle
_geom_angle_publ_flag
O1 C1 O2 . . 120.6(4) ?
O1 C1 C2 . . 120.0(4) ?
O2 C1 C2 . . 119.4(4) ?
O1 C1 Mn1 . 4_556 62.7(2) ?
O2 C1 Mn1 . 4_556 57.9(2) ?
C2 C1 Mn1 . 4_556 175.7(3) ?
C3 C2 C7 . . 119.6(4) ?
C3 C2 C1 . . 120.3(4) ?
C7 C2 C1 . . 120.1(4) ?
C4 C3 C2 . . 119.8(4) ?
C4 C3 H3 . . 120.1 ?
C2 C3 H3 . . 120.1 ?
C3 C4 C5 . . 120.2(4) ?
C3 C4 H4 . . 119.9 ?
C5 C4 H4 . . 119.9 ?
C4 C5 C6 . . 121.9(4) ?
C4 C5 H5 . . 119.1 ?
C6 C5 H5 . . 119.1 ?
C5 C6 C7 . . 116.4(4) ?
C5 C6 C8 . . 121.7(4) ?
C7 C6 C8 . . 121.8(4) ?
C2 C7 C6 . . 122.1(4) ?
C2 C7 H7 . . 119.0 ?
C6 C7 H7 . . 119.0 ?
C9 C8 C14 . . 117.0(4) ?
C9 C8 C6 . . 121.8(4) ?
C14 C8 C6 . . 121.2(4) ?
C8 C9 C10 . . 122.1(4) ?
C8 C9 H9 . . 119.0 ?
C10 C9 H9 . . 119.0 ?
C11 C10 C9 . . 120.0(4) ?
C11 C10 H10 . . 120.0 ?
C9 C10 H10 . . 120.0 ?
C13 C11 C10 . . 118.9(4) ?
C13 C11 C12 . . 119.9(4) ?
C10 C11 C12 . . 121.1(4) ?
O4 C12 O3 2 . 124.0(4) ?
O4 C12 C11 2 . 118.4(4) ?
O3 C12 C11 . . 117.6(4) ?
C11 C13 C14 . . 120.5(4) ?
C11 C13 H13 . . 119.8 ?
C14 C13 H13 . . 119.8 ?
C13 C14 C8 . . 121.4(4) ?
C13 C14 H14 . . 119.3 ?
C8 C14 H14 . . 119.3 ?
N4 C15 C16 . . 122.5(4) ?
N4 C15 H15 . . 118.7 ?
C16 C15 H15 . . 118.7 ?
C17 C16 C15 . . 119.7(4) ?
C17 C16 H16 . . 120.2 ?
C15 C16 H16 . . 120.2 ?
C16 C17 C18 . . 119.3(4) ?
C16 C17 H17 . . 120.3 ?
C18 C17 H17 . . 120.3 ?
C17 C18 C27 . . 117.5(4) ?
C17 C18 C19 . . 125.7(4) ?
C27 C18 C19 . . 116.8(4) ?
C21 C19 N1 . . 106.2(4) ?
C21 C19 C18 . . 123.0(4) ?
N1 C19 C18 . . 130.9(4) ?
N2 C20 N1 . . 113.2(4) ?
N2 C20 H20 . . 123.4 ?
N1 C20 H20 . . 123.4 ?
C19 C21 N2 . . 110.0(4) ?
C19 C21 C22 . . 122.2(4) ?
N2 C21 C22 . . 127.8(4) ?
C23 C22 C26 . . 117.9(4) ?
C23 C22 C21 . . 125.6(4) ?
C26 C22 C21 . . 116.5(4) ?
C24 C23 C22 . . 119.5(4) ?
C24 C23 H23 . . 120.3 ?
C22 C23 H23 . . 120.3 ?
C23 C24 C25 . . 119.1(4) ?
C23 C24 H24 . . 120.5 ?
C25 C24 H24 . . 120.5 ?
N3 C25 C24 . . 123.2(4) ?
N3 C25 H25 . . 118.4 ?
C24 C25 H25 . . 118.4 ?
N3 C26 C22 . . 122.0(3) ?
N3 C26 C27 . . 116.9(4) ?
C22 C26 C27 . . 121.1(4) ?
N4 C27 C18 . . 122.5(3) ?
N4 C27 C26 . . 117.1(3) ?
C18 C27 C26 . . 120.4(4) ?
O4 Mn1 O3 . . 97.67(11) yes
O4 Mn1 O2 . 4 89.59(11) yes
O3 Mn1 O2 . 4 98.36(11) yes
O4 Mn1 N4 . . 120.65(11) yes
O3 Mn1 N4 . . 94.32(11) yes
O2 Mn1 N4 4 . 145.23(11) yes
O4 Mn1 N3 . . 84.57(11) yes
O3 Mn1 N3 . . 165.21(11) yes
O2 Mn1 N3 4 . 96.26(11) yes
N4 Mn1 N3 . . 72.22(11) yes
O4 Mn1 O1 . 4 144.17(10) yes
O3 Mn1 O1 . 4 100.92(10) yes
O2 Mn1 O1 4 4 57.65(10) yes
N4 Mn1 O1 . 4 88.24(10) yes
N3 Mn1 O1 . 4 85.10(11) yes
O4 Mn1 C1 . 4 117.17(12) ?
O3 Mn1 C1 . 4 101.66(11) ?
O2 Mn1 C1 4 4 28.90(10) ?
N4 Mn1 C1 . 4 116.67(12) ?
N3 Mn1 C1 . 4 90.13(11) ?
O1 Mn1 C1 4 4 28.77(10) ?
C20 N1 C19 . . 106.4(4) ?
C20 N1 H1 . . 126.8 ?
C19 N1 H1 . . 126.8 ?
C20 N2 C21 . . 104.2(4) ?
C25 N3 C26 . . 118.4(3) ?
C25 N3 Mn1 . . 124.9(3) ?
C26 N3 Mn1 . . 116.5(2) ?
C15 N4 C27 . . 118.5(3) ?
C15 N4 Mn1 . . 124.3(3) ?
C27 N4 Mn1 . . 116.9(2) ?
C1 O1 Mn1 . 4_556 88.5(3) ?
C1 O2 Mn1 . 4_556 93.2(2) ?
C12 O3 Mn1 . . 119.6(3) ?
C12 O4 Mn1 2 . 155.1(3) ?

loop_
_geom_bond_atom_site_label_1
_geom_bond_atom_site_label_2
_geom_bond_site_symmetry_2
_geom_bond_distance
_geom_bond_publ_flag
C1 O1 . 1.253(4) ?
C1 O2 . 1.259(4) ?
C1 C2 . 1.491(5) ?
C2 C3 . 1.384(5) ?
C2 C7 . 1.385(5) ?
C3 C4 . 1.379(5) ?
C3 H3 . 0.9300 ?
C4 C5 . 1.382(5) ?
C4 H4 . 0.9300 ?
C5 C6 . 1.398(5) ?
C5 H5 . 0.9300 ?
C6 C7 . 1.404(5) ?
C6 C8 . 1.487(5) ?
C7 H7 . 0.9300 ?
C8 C9 . 1.383(5) ?
C8 C14 . 1.391(5) ?
C9 C10 . 1.387(5) ?
C9 H9 . 0.9300 ?
C10 C11 . 1.382(5) ?
C10 H10 . 0.9300 ?
C11 C13 . 1.380(5) ?
C11 C12 . 1.508(5) ?
C12 O4 2 1.250(4) ?
C12 O3 . 1.262(4) ?
C13 C14 . 1.388(5) ?
C13 H13 . 0.9300 ?
C14 H14 . 0.9300 ?
C15 N4 . 1.331(4) ?
C15 C16 . 1.387(5) ?
C15 H15 . 0.9300 ?
C16 C17 . 1.364(5) ?
C16 H16 . 0.9300 ?
C17 C18 . 1.403(5) ?
C17 H17 . 0.9300 ?
C18 C27 . 1.406(5) ?
C18 C19 . 1.417(5) ?
C19 C21 . 1.368(5) ?
C19 N1 . 1.382(5) ?
C20 N2 . 1.328(5) ?
C20 N1 . 1.338(5) ?
C20 H20 . 0.9300 ?
C21 N2 . 1.386(5) ?
C21 C22 . 1.424(5) ?
C22 C23 . 1.393(5) ?
C22 C26 . 1.410(5) ?
C23 C24 . 1.367(5) ?
C23 H23 . 0.9300 ?
C24 C25 . 1.391(5) ?
C24 H24 . 0.9300 ?
C25 N3 . 1.321(4) ?
C25 H25 . 0.9300 ?
C26 N3 . 1.352(4) ?
C26 C27 . 1.458(5) ?
C27 N4 . 1.347(4) ?
Mn1 O4 . 2.106(3) yes
Mn1 O3 . 2.124(3) yes
Mn1 O2 4 2.208(3) yes
Mn1 N4 . 2.273(3) yes
Mn1 N3 . 2.281(3) yes
Mn1 O1 4 2.313(3) yes
Mn1 C1 4 2.602(4) yes
N1 H1 . 0.8600 ?
O1 Mn1 4_556 2.313(3) yes
O2 Mn1 4_556 2.208(3) yes
O4 C12 2 1.250(4) ?

loop_
_geom_torsion_atom_site_label_1
_geom_torsion_atom_site_label_2
_geom_torsion_atom_site_label_3
_geom_torsion_atom_site_label_4
_geom_torsion_site_symmetry_1
_geom_torsion_site_symmetry_2
_geom_torsion_site_symmetry_3
_geom_torsion_site_symmetry_4
_geom_torsion
_geom_torsion_publ_flag
O1 C1 C2 C3 . . . . 10.1(6) ?
O2 C1 C2 C3 . . . . -168.5(4) ?
Mn1 C1 C2 C3 4_556 . . . -118(4) ?
O1 C1 C2 C7 . . . . -171.5(4) ?
O2 C1 C2 C7 . . . . 10.0(6) ?
Mn1 C1 C2 C7 4_556 . . . 60(4) ?
C7 C2 C3 C4 . . . . -0.5(6) ?
C1 C2 C3 C4 . . . . 178.0(4) ?
C2 C3 C4 C5 . . . . 0.5(7) ?
C3 C4 C5 C6 . . . . 0.1(7) ?
C4 C5 C6 C7 . . . . -0.7(6) ?
C4 C5 C6 C8 . . . . -177.5(4) ?
C3 C2 C7 C6 . . . . -0.2(6) ?
C1 C2 C7 C6 . . . . -178.6(3) ?
C5 C6 C7 C2 . . . . 0.7(5) ?
C8 C6 C7 C2 . . . . 177.5(3) ?
C5 C6 C8 C9 . . . . -8.1(6) ?
C7 C6 C8 C9 . . . . 175.2(4) ?
C5 C6 C8 C14 . . . . 170.9(4) ?
C7 C6 C8 C14 . . . . -5.8(6) ?
C14 C8 C9 C10 . . . . -4.2(6) ?
C6 C8 C9 C10 . . . . 174.9(4) ?
C8 C9 C10 C11 . . . . 0.6(6) ?
C9 C10 C11 C13 . . . . 3.5(6) ?
C9 C10 C11 C12 . . . . -173.4(3) ?
C13 C11 C12 O4 . . . 2 12.0(5) ?
C10 C11 C12 O4 . . . 2 -171.1(4) ?
C13 C11 C12 O3 . . . . -167.9(4) ?
C10 C11 C12 O3 . . . . 9.0(5) ?
C10 C11 C13 C14 . . . . -3.9(6) ?
C12 C11 C13 C14 . . . . 173.0(4) ?
C11 C13 C14 C8 . . . . 0.3(6) ?
C9 C8 C14 C13 . . . . 3.7(6) ?
C6 C8 C14 C13 . . . . -175.3(4) ?
N4 C15 C16 C17 . . . . -0.4(7) ?
C15 C16 C17 C18 . . . . -1.3(6) ?
C16 C17 C18 C27 . . . . 1.1(6) ?
C16 C17 C18 C19 . . . . -177.3(4) ?
C17 C18 C19 C21 . . . . 177.7(4) ?
C27 C18 C19 C21 . . . . -0.7(6) ?
C17 C18 C19 N1 . . . . -0.6(7) ?
C27 C18 C19 N1 . . . . -179.0(4) ?
N1 C19 C21 N2 . . . . -0.2(5) ?
C18 C19 C21 N2 . . . . -178.9(4) ?
N1 C19 C21 C22 . . . . -179.4(4) ?
C18 C19 C21 C22 . . . . 2.0(7) ?
C19 C21 C22 C23 . . . . 178.2(4) ?
N2 C21 C22 C23 . . . . -0.8(7) ?
C19 C21 C22 C26 . . . . -0.9(6) ?
N2 C21 C22 C26 . . . . -179.9(4) ?
C26 C22 C23 C24 . . . . 0.6(6) ?
C21 C22 C23 C24 . . . . -178.4(4) ?
C22 C23 C24 C25 . . . . -0.3(7) ?
C23 C24 C25 N3 . . . . -1.0(7) ?
C23 C22 C26 N3 . . . . 0.4(6) ?
C21 C22 C26 N3 . . . . 179.5(3) ?
C23 C22 C26 C27 . . . . 179.6(4) ?
C21 C22 C26 C27 . . . . -1.3(6) ?
C17 C18 C27 N4 . . . . 0.8(6) ?
C19 C18 C27 N4 . . . . 179.3(3) ?
C17 C18 C27 C26 . . . . 179.9(3) ?
C19 C18 C27 C26 . . . . -1.5(5) ?
N3 C26 C27 N4 . . . . 1.0(5) ?
C22 C26 C27 N4 . . . . -178.2(3) ?
N3 C26 C27 C18 . . . . -178.2(3) ?
C22 C26 C27 C18 . . . . 2.6(6) ?
N2 C20 N1 C19 . . . . 0.5(6) ?
C21 C19 N1 C20 . . . . -0.1(5) ?
C18 C19 N1 C20 . . . . 178.4(4) ?
N1 C20 N2 C21 . . . . -0.6(6) ?
C19 C21 N2 C20 . . . . 0.5(5) ?
C22 C21 N2 C20 . . . . 179.6(4) ?
C24 C25 N3 C26 . . . . 1.9(6) ?
C24 C25 N3 Mn1 . . . . -173.4(3) ?
C22 C26 N3 C25 . . . . -1.6(6) ?
C27 C26 N3 C25 . . . . 179.2(3) ?
C22 C26 N3 Mn1 . . . . 174.1(3) ?
C27 C26 N3 Mn1 . . . . -5.1(4) ?
O4 Mn1 N3 C25 . . . . -54.9(3) ?
O3 Mn1 N3 C25 . . . . -154.4(4) ?
O2 Mn1 N3 C25 4 . . . 34.1(3) ?
N4 Mn1 N3 C25 . . . . -179.5(3) ?
O1 Mn1 N3 C25 4 . . . 90.8(3) ?
C1 Mn1 N3 C25 4 . . . 62.4(3) ?
O4 Mn1 N3 C26 . . . . 129.7(3) ?
O3 Mn1 N3 C26 . . . . 30.2(6) ?
O2 Mn1 N3 C26 4 . . . -141.3(3) ?
N4 Mn1 N3 C26 . . . . 5.1(3) ?
O1 Mn1 N3 C26 4 . . . -84.6(3) ?
C1 Mn1 N3 C26 4 . . . -113.0(3) ?
C16 C15 N4 C27 . . . . 2.2(6) ?
C16 C15 N4 Mn1 . . . . 176.6(3) ?
C18 C27 N4 C15 . . . . -2.4(6) ?
C26 C27 N4 C15 . . . . 178.4(3) ?
C18 C27 N4 Mn1 . . . . -177.2(3) ?
C26 C27 N4 Mn1 . . . . 3.6(4) ?
O4 Mn1 N4 C15 . . . . 108.8(3) ?
O3 Mn1 N4 C15 . . . . 7.2(3) ?
O2 Mn1 N4 C15 4 . . . -104.2(3) ?
N3 Mn1 N4 C15 . . . . -179.0(3) ?
O1 Mn1 N4 C15 4 . . . -93.6(3) ?
C1 Mn1 N4 C15 4 . . . -98.1(3) ?
O4 Mn1 N4 C27 . . . . -76.8(3) ?
O3 Mn1 N4 C27 . . . . -178.3(3) ?
O2 Mn1 N4 C27 4 . . . 70.3(3) ?
N3 Mn1 N4 C27 . . . . -4.6(3) ?
O1 Mn1 N4 C27 4 . . . 80.9(3) ?
C1 Mn1 N4 C27 4 . . . 76.3(3) ?
O2 C1 O1 Mn1 . . . 4_556 2.3(4) ?
C2 C1 O1 Mn1 . . . 4_556 -176.2(3) ?
O1 C1 O2 Mn1 . . . 4_556 -2.4(4) ?
C2 C1 O2 Mn1 . . . 4_556 176.1(3) ?
O4 C12 O3 Mn1 2 . . . -0.8(5) ?
C11 C12 O3 Mn1 . . . . 179.1(2) ?
O4 Mn1 O3 C12 . . . . -57.7(3) ?
O2 Mn1 O3 C12 4 . . . -148.5(3) ?
N4 Mn1 O3 C12 . . . . 64.0(3) ?
N3 Mn1 O3 C12 . . . . 40.1(6) ?
O1 Mn1 O3 C12 4 . . . 153.0(3) ?
C1 Mn1 O3 C12 4 . . . -177.6(3) ?
O3 Mn1 O4 C12 . . . 2 4.0(7) ?
O2 Mn1 O4 C12 4 . . 2 102.4(6) ?
N4 Mn1 O4 C12 . . . 2 -95.7(7) ?
N3 Mn1 O4 C12 . . . 2 -161.3(7) ?
O1 Mn1 O4 C12 4 . . 2 124.8(6) ?
C1 Mn1 O4 C12 4 . . 2 111.3(6) ?
